data_1502563
loop_
_publ_author_name
'Huang, Yinhua'
'Chew, Renta Jonathan'
'Li, Yongxin'
'Pullarkat, Sumod A.'
'Leung, Pak-Hing'

_publ_section_title
;
 Direct synthesis of chiral tertiary diphosphines via Pd(II)-catalyzed
 asymmetric hydrophosphination of dienones.
;
_journal_issue 21
_journal_name_full 'Organic letters'
_journal_page_first 5862
_journal_page_last 5865
_journal_paper_doi 10.1021/ol202480r
_journal_volume 13
_journal_year 2011
_chemical_absolute_configuration ad
_chemical_formula_moiety 'C28 H26 N2 P Pd, Cl O4, C H Cl3'
_chemical_formula_sum 'C29 H27 Cl4 N2 O4 P Pd'
_chemical_formula_weight 746.70
_chemical_name_systematic
; 
 ? 
;
_space_group_IT_number 4
_symmetry_cell_setting monoclinic
_symmetry_space_group_name_Hall 'P 2yb'
_symmetry_space_group_name_H-M 'P 1 21 1'
_atom_sites_solution_hydrogens geom
_atom_sites_solution_primary direct
_atom_sites_solution_secondary difmap
_audit_creation_method SHELXL-97
_cell_angle_alpha 90.00
_cell_angle_beta 100.458(3)
_cell_angle_gamma 90.00
_cell_formula_units_Z 2
_cell_length_a 8.9778(6)
_cell_length_b 14.5290(11)
_cell_length_c 12.2226(9)
_cell_measurement_reflns_used 9912
_cell_measurement_temperature 103(2)
_cell_measurement_theta_max 30.82
_cell_measurement_theta_min 2.31
_cell_volume 1567.8(2)
_computing_cell_refinement 'Bruker SAINT'
_computing_data_collection 'Bruker APEX2'
_computing_data_reduction 'Bruker SAINT'
_computing_molecular_graphics 'Bruker SHELXTL'
_computing_publication_material 'Bruker SHELXTL'
_computing_structure_refinement 'SHELXL-97 (Sheldrick, 2008)'
_computing_structure_solution 'SHELXS-97 (Sheldrick, 2008)'
_diffrn_ambient_temperature 103(2)
_diffrn_measured_fraction_theta_full 0.991
_diffrn_measured_fraction_theta_max 0.991
_diffrn_measurement_device_type 'Bruker APEX-II CCD'
_diffrn_measurement_method '\f and \w scans'
_diffrn_radiation_monochromator graphite
_diffrn_radiation_source 'fine-focus sealed tube'
_diffrn_radiation_type MoK\a
_diffrn_radiation_wavelength 0.71073
_diffrn_reflns_av_R_equivalents 0.0343
_diffrn_reflns_av_sigmaI/netI 0.0412
_diffrn_reflns_limit_h_max 13
_diffrn_reflns_limit_h_min -13
_diffrn_reflns_limit_k_max 21
_diffrn_reflns_limit_k_min -21
_diffrn_reflns_limit_l_max 17
_diffrn_reflns_limit_l_min -17
_diffrn_reflns_number 27074
_diffrn_reflns_theta_full 31.13
_diffrn_reflns_theta_max 31.13
_diffrn_reflns_theta_min 1.69
_exptl_absorpt_coefficient_mu 1.021
_exptl_absorpt_correction_T_max 0.9413
_exptl_absorpt_correction_T_min 0.6856
_exptl_absorpt_correction_type multi-scan
_exptl_absorpt_process_details sadabs
_exptl_crystal_colour colourless
_exptl_crystal_density_diffrn 1.582
_exptl_crystal_density_method 'not measured'
_exptl_crystal_description plate
_exptl_crystal_F_000 752
_exptl_crystal_size_max 0.40
_exptl_crystal_size_mid 0.40
_exptl_crystal_size_min 0.06
_refine_diff_density_max 0.529
_refine_diff_density_min -0.609
_refine_diff_density_rms 0.109
_refine_ls_abs_structure_details 'Flack H D (1983), Acta Cryst. A39, 876-881'
_refine_ls_abs_structure_Flack 0.009(16)
_refine_ls_extinction_method none
_refine_ls_goodness_of_fit_ref 1.101
_refine_ls_hydrogen_treatment constr
_refine_ls_matrix_type full
_refine_ls_number_parameters 410
_refine_ls_number_reflns 9721
_refine_ls_number_restraints 16
_refine_ls_restrained_S_all 1.100
_refine_ls_R_factor_all 0.0300
_refine_ls_R_factor_gt 0.0264
_refine_ls_shift/su_max 0.001
_refine_ls_shift/su_mean 0.000
_refine_ls_structure_factor_coef Fsqd
_refine_ls_weighting_details 'calc w=1/[\s^2^(Fo^2^)+(0.0391P)^2^+0.0000P] where P=(Fo^2^+2Fc^2^)/3'
_refine_ls_weighting_scheme calc
_refine_ls_wR_factor_gt 0.0625
_refine_ls_wR_factor_ref 0.0751
_reflns_number_gt 9171
_reflns_number_total 9721
_reflns_threshold_expression >2sigma(I)
_cod_data_source_file ol202480r_si_002.cif
_cod_data_source_block leung557
_cod_depositor_comments
;
The following automatic conversions were performed:

'_symmetry_cell_setting' value 'Monoclinic' changed to 'monoclinic'
according to /home/saulius/struct/CIF-dictionaries/cif_core.dic
dictionary named 'cif_core.dic' version 2.4.1 from 2010-06-29.

Automatic conversion script
Id: cif_fix_values 1715 2011-07-08 13:25:40Z adriana 
;
_cod_original_sg_symbol_H-M P2(1)
_cod_database_code 1502563

loop_
_symmetry_equiv_pos_as_xyz
'x, y, z'
'-x, y+1/2, -z'

loop_
_atom_site_label
_atom_site_type_symbol
_atom_site_fract_x
_atom_site_fract_y
_atom_site_fract_z
_atom_site_U_iso_or_equiv
_atom_site_adp_type
_atom_site_occupancy
_atom_site_symmetry_multiplicity
_atom_site_calc_flag
_atom_site_refinement_flags
_atom_site_disorder_assembly
_atom_site_disorder_group
Pd1 Pd 0.605798(16) 0.111213(14) 0.984891(11) 0.01312(4) Uani 1 1 d . . .
C1 C 0.8183(3) 0.06204(17) 1.01827(19) 0.0156(4) Uani 1 1 d . . .
C2 C 0.9239(3) 0.1001(2) 1.10819(18) 0.0195(5) Uani 1 1 d . . .
H2 H 0.8933 0.1488 1.1511 0.023 Uiso 1 1 calc R . .
C3 C 1.0690(3) 0.06703(18) 1.1332(2) 0.0212(5) Uani 1 1 d . . .
H3 H 1.1386 0.0945 1.1920 0.025 Uiso 1 1 calc R . .
C4 C 1.1175(3) -0.00704(18) 1.0736(2) 0.0194(5) Uani 1 1 d . . .
C5 C 1.2680(3) -0.0420(2) 1.0999(2) 0.0232(5) Uani 1 1 d . . .
H5 H 1.3388 -0.0142 1.1577 0.028 Uiso 1 1 calc R . .
C6 C 1.3110(3) -0.1148(2) 1.0430(2) 0.0257(6) Uani 1 1 d . . .
H6 H 1.4115 -0.1377 1.0616 0.031 Uiso 1 1 calc R . .
C7 C 1.2074(3) -0.15679(19) 0.9562(2) 0.0250(5) Uani 1 1 d . . .
H7 H 1.2384 -0.2081 0.9176 0.030 Uiso 1 1 calc R . .
C8 C 1.0622(3) -0.12372(17) 0.9275(2) 0.0208(5) Uani 1 1 d . . .
H8 H 0.9936 -0.1523 0.8690 0.025 Uiso 1 1 calc R . .
C9 C 1.0137(3) -0.04711(17) 0.98447(19) 0.0169(4) Uani 1 1 d . . .
C10 C 0.8641(3) -0.00943(16) 0.95580(18) 0.0146(4) Uani 1 1 d . . .
C11 C 0.7504(3) -0.04513(16) 0.85789(19) 0.0158(4) Uani 1 1 d . . .
H11 H 0.8035 -0.0624 0.7957 0.019 Uiso 1 1 calc R . .
C12 C 0.6600(3) -0.12729(18) 0.8888(2) 0.0224(5) Uani 1 1 d . . .
H12A H 0.7283 -0.1796 0.9094 0.034 Uiso 1 1 calc R . .
H12B H 0.5820 -0.1442 0.8251 0.034 Uiso 1 1 calc R . .
H12C H 0.6118 -0.1108 0.9519 0.034 Uiso 1 1 calc R . .
C13 C 0.4614(3) 0.02933(16) 0.72407(18) 0.0154(4) Uani 1 1 d . . .
C14 C 0.4376(3) 0.05333(18) 0.6114(2) 0.0207(5) Uani 1 1 d . . .
H14 H 0.5133 0.0867 0.5830 0.025 Uiso 1 1 calc R . .
C15 C 0.3046(3) 0.02889(19) 0.5407(2) 0.0233(5) Uani 1 1 d . . .
H15 H 0.2888 0.0462 0.4645 0.028 Uiso 1 1 calc R . .
C16 C 0.1945(3) -0.02117(19) 0.5817(2) 0.0238(5) Uani 1 1 d . . .
H16 H 0.1046 -0.0395 0.5329 0.029 Uiso 1 1 calc R . .
C17 C 0.2152(3) -0.0443(2) 0.6933(2) 0.0263(5) Uani 1 1 d . . .
H17 H 0.1393 -0.0780 0.7210 0.032 Uiso 1 1 calc R . .
C18 C 0.3467(3) -0.01832(19) 0.7648(2) 0.0214(5) Uani 1 1 d . . .
H18 H 0.3593 -0.0328 0.8417 0.026 Uiso 1 1 calc R . .
C19 C 0.7380(2) 0.13175(14) 0.74071(18) 0.0145(4) Uani 1 1 d . . .
C20 C 0.8256(3) 0.09659(16) 0.66602(19) 0.0196(5) Uani 1 1 d . . .
H20 H 0.8364 0.0319 0.6588 0.023 Uiso 1 1 calc R . .
C21 C 0.8961(3) 0.15577(18) 0.6029(2) 0.0212(5) Uani 1 1 d . . .
H21 H 0.9561 0.1317 0.5531 0.025 Uiso 1 1 calc R . .
C22 C 0.8791(3) 0.25098(18) 0.6121(2) 0.0214(5) Uani 1 1 d . . .
H22 H 0.9268 0.2915 0.5681 0.026 Uiso 1 1 calc R . .
C23 C 0.7931(3) 0.28595(18) 0.6853(2) 0.0233(5) Uani 1 1 d . . .
H23 H 0.7819 0.3506 0.6919 0.028 Uiso 1 1 calc R . .
C24 C 0.7224(3) 0.22659(17) 0.7497(2) 0.0189(5) Uani 1 1 d . . .
H24 H 0.6634 0.2510 0.8000 0.023 Uiso 1 1 calc R . .
C25 C 0.2556(3) 0.17582(18) 0.9223(2) 0.0188(4) Uani 1 1 d . . .
C26 C 0.0958(3) 0.2003(2) 0.8917(2) 0.0289(6) Uani 1 1 d . . .
H26A H 0.0847 0.2672 0.8954 0.043 Uiso 1 1 calc R . .
H26B H 0.0388 0.1709 0.9434 0.043 Uiso 1 1 calc R . .
H26C H 0.0565 0.1790 0.8158 0.043 Uiso 1 1 calc R . .
C27 C 0.5997(3) 0.17735(18) 1.2386(2) 0.0197(5) Uani 1 1 d . . .
C28 C 0.5976(3) 0.2121(2) 1.3507(2) 0.0293(6) Uani 1 1 d . . .
H28A H 0.6535 0.1698 1.4057 0.044 Uiso 1 1 calc R . .
H28B H 0.4926 0.2169 1.3620 0.044 Uiso 1 1 calc R . .
H28C H 0.6452 0.2730 1.3593 0.044 Uiso 1 1 calc R . .
Cl1 Cl 0.12475(7) 0.26818(4) 0.37124(5) 0.02339(12) Uani 1 1 d . . .
C29 C 0.7273(11) 0.8922(7) 0.3625(8) 0.025(2) Uani 0.590(9) 1 d PD A 1
H29 H 0.7855 0.8609 0.4298 0.030 Uiso 0.590(9) 1 calc PR A 1
Cl2 Cl 0.5662(7) 0.9431(6) 0.3979(7) 0.0530(18) Uani 0.590(9) 1 d PD A 1
Cl3 Cl 0.8447(4) 0.9714(3) 0.3146(5) 0.0674(12) Uani 0.590(9) 1 d PD A 1
Cl4 Cl 0.6616(2) 0.8091(4) 0.2629(4) 0.0730(16) Uani 0.590(9) 1 d PD A 1
C29A C 0.7265(17) 0.9118(11) 0.3516(12) 0.031(4) Uani 0.410(9) 1 d PD A 2
H29A H 0.7748 0.8622 0.4027 0.038 Uiso 0.410(9) 1 calc PR A 2
Cl2A Cl 0.5653(11) 0.9512(9) 0.4003(9) 0.046(2) Uani 0.410(9) 1 d PD A 2
Cl3A Cl 0.8549(4) 1.0029(3) 0.3570(3) 0.0393(8) Uani 0.410(9) 1 d PD A 2
Cl4A Cl 0.6900(6) 0.8679(5) 0.2164(4) 0.074(2) Uani 0.410(9) 1 d PD A 2
N1 N 0.3800(2) 0.15740(15) 0.94439(17) 0.0186(4) Uani 1 1 d . . .
N2 N 0.6027(2) 0.15216(15) 1.15139(17) 0.0188(4) Uani 1 1 d . . .
O1 O -0.0278(3) 0.23489(19) 0.3359(2) 0.0439(6) Uani 1 1 d . . .
O2 O 0.1216(2) 0.36656(14) 0.38384(17) 0.0292(4) Uani 1 1 d . . .
O3 O 0.2141(3) 0.24555(19) 0.2889(2) 0.0501(7) Uani 1 1 d . . .
O4 O 0.1868(3) 0.22840(18) 0.4766(2) 0.0538(7) Uani 1 1 d . . .
P1 P 0.63389(7) 0.05794(4) 0.81975(5) 0.01292(11) Uani 1 1 d . . .

loop_
_atom_site_aniso_label
_atom_site_aniso_U_11
_atom_site_aniso_U_22
_atom_site_aniso_U_33
_atom_site_aniso_U_23
_atom_site_aniso_U_13
_atom_site_aniso_U_12
Pd1 0.01190(7) 0.01587(7) 0.01209(6) 0.00017(7) 0.00346(4) 0.00095(7)
C1 0.0132(10) 0.0200(11) 0.0137(9) 0.0007(8) 0.0026(8) 0.0003(9)
C2 0.0183(10) 0.0237(14) 0.0164(9) -0.0019(9) 0.0026(7) 0.0020(10)
C3 0.0158(11) 0.0272(13) 0.0190(11) 0.0009(9) -0.0012(9) -0.0003(10)
C4 0.0154(11) 0.0233(12) 0.0198(11) 0.0085(9) 0.0035(9) 0.0016(9)
C5 0.0168(11) 0.0308(13) 0.0222(11) 0.0110(10) 0.0038(9) 0.0029(10)
C6 0.0175(12) 0.0312(14) 0.0305(13) 0.0162(11) 0.0100(10) 0.0075(10)
C7 0.0243(14) 0.0207(12) 0.0335(14) 0.0090(10) 0.0144(11) 0.0064(10)
C8 0.0210(12) 0.0187(11) 0.0244(12) 0.0048(9) 0.0089(9) 0.0023(9)
C9 0.0158(10) 0.0174(10) 0.0187(10) 0.0060(8) 0.0062(8) 0.0030(9)
C10 0.0129(10) 0.0163(10) 0.0150(9) 0.0022(8) 0.0037(8) -0.0013(8)
C11 0.0154(10) 0.0163(10) 0.0163(10) 0.0014(8) 0.0049(8) 0.0008(8)
C12 0.0219(12) 0.0172(11) 0.0290(13) 0.0040(10) 0.0071(10) -0.0019(9)
C13 0.0136(10) 0.0162(10) 0.0161(10) -0.0005(8) 0.0018(8) -0.0013(8)
C14 0.0183(12) 0.0244(12) 0.0185(11) 0.0008(9) 0.0008(9) -0.0034(10)
C15 0.0212(12) 0.0282(13) 0.0186(11) -0.0007(10) -0.0016(9) 0.0009(10)
C16 0.0166(12) 0.0262(13) 0.0267(12) -0.0064(10) -0.0015(9) -0.0007(10)
C17 0.0161(12) 0.0318(14) 0.0303(13) -0.0013(11) 0.0022(10) -0.0068(11)
C18 0.0176(12) 0.0263(12) 0.0201(11) 0.0020(9) 0.0027(9) -0.0039(10)
C19 0.0128(9) 0.0158(12) 0.0144(9) 0.0003(7) 0.0012(7) -0.0013(7)
C20 0.0232(11) 0.0168(14) 0.0201(10) 0.0012(8) 0.0076(8) 0.0005(9)
C21 0.0246(13) 0.0214(12) 0.0200(11) 0.0007(9) 0.0108(10) 0.0012(10)
C22 0.0213(12) 0.0227(12) 0.0214(11) 0.0065(9) 0.0069(9) -0.0025(10)
C23 0.0245(13) 0.0163(11) 0.0306(13) 0.0025(10) 0.0089(10) 0.0000(10)
C24 0.0203(12) 0.0163(11) 0.0218(11) -0.0019(9) 0.0079(9) 0.0007(9)
C25 0.0183(12) 0.0212(11) 0.0170(10) -0.0001(9) 0.0039(8) -0.0021(9)
C26 0.0124(12) 0.0406(16) 0.0324(14) 0.0083(12) 0.0009(10) 0.0018(11)
C27 0.0157(11) 0.0236(12) 0.0191(11) 0.0011(9) 0.0015(8) 0.0019(9)
C28 0.0330(15) 0.0387(16) 0.0168(11) -0.0061(11) 0.0057(10) 0.0005(12)
Cl1 0.0252(3) 0.0204(3) 0.0260(3) 0.0009(2) 0.0085(2) -0.0011(2)
C29 0.025(4) 0.033(5) 0.017(3) -0.002(3) 0.001(2) 0.011(3)
Cl2 0.026(2) 0.069(4) 0.065(3) -0.011(2) 0.0110(17) 0.0110(18)
Cl3 0.0476(13) 0.070(2) 0.090(3) 0.050(2) 0.0268(16) 0.0119(13)
Cl4 0.0329(9) 0.109(3) 0.072(2) -0.066(2) -0.0055(9) 0.0109(11)
C29A 0.030(6) 0.029(6) 0.031(6) -0.007(5) -0.008(4) 0.010(4)
Cl2A 0.048(4) 0.043(2) 0.055(4) -0.023(2) 0.029(3) -0.002(2)
Cl3A 0.0261(10) 0.0471(17) 0.0424(15) 0.0135(12) 0.0004(10) 0.0000(10)
Cl4A 0.075(2) 0.091(4) 0.0435(18) -0.044(2) -0.0195(16) 0.034(2)
N1 0.0188(10) 0.0204(10) 0.0175(9) -0.0002(7) 0.0056(8) 0.0026(8)
N2 0.0163(10) 0.0219(10) 0.0185(9) 0.0006(8) 0.0044(8) 0.0020(8)
O1 0.0309(12) 0.0564(16) 0.0469(14) -0.0203(12) 0.0136(10) -0.0208(12)
O2 0.0329(11) 0.0211(9) 0.0311(10) 0.0019(8) -0.0010(8) 0.0039(8)
O3 0.0434(14) 0.0510(15) 0.0657(17) -0.0249(13) 0.0361(13) -0.0116(12)
O4 0.0709(19) 0.0354(13) 0.0488(15) 0.0224(12) -0.0059(13) 0.0061(13)
P1 0.0119(3) 0.0141(2) 0.0130(2) -0.00011(19) 0.0030(2) -0.0013(2)

loop_
_atom_type_symbol
_atom_type_description
_atom_type_scat_dispersion_real
_atom_type_scat_dispersion_imag
_atom_type_scat_source
C C 0.0033 0.0016 'International Tables Vol C Tables 4.2.6.8 and 6.1.1.4'
H H 0.0000 0.0000 'International Tables Vol C Tables 4.2.6.8 and 6.1.1.4'
N N 0.0061 0.0033 'International Tables Vol C Tables 4.2.6.8 and 6.1.1.4'
O O 0.0106 0.0060 'International Tables Vol C Tables 4.2.6.8 and 6.1.1.4'
P P 0.1023 0.0942 'International Tables Vol C Tables 4.2.6.8 and 6.1.1.4'
Cl Cl 0.1484 0.1585 'International Tables Vol C Tables 4.2.6.8 and 6.1.1.4'
Pd Pd -0.9988 1.0072 'International Tables Vol C Tables 4.2.6.8 and 6.1.1.4'

loop_
_geom_angle_atom_site_label_1
_geom_angle_atom_site_label_2
_geom_angle_atom_site_label_3
_geom_angle
C1 Pd1 N1 177.19(9)
C1 Pd1 N2 94.70(9)
N1 Pd1 N2 87.52(8)
C1 Pd1 P1 78.46(7)
N1 Pd1 P1 99.25(6)
N2 Pd1 P1 172.88(6)
C10 C1 C2 119.4(2)
C10 C1 Pd1 121.15(17)
C2 C1 Pd1 119.49(17)
C3 C2 C1 120.5(2)
C3 C2 H2 119.7
C1 C2 H2 119.7
C2 C3 C4 121.4(2)
C2 C3 H3 119.3
C4 C3 H3 119.3
C3 C4 C9 119.1(2)
C3 C4 C5 121.5(2)
C9 C4 C5 119.3(2)
C6 C5 C4 120.5(3)
C6 C5 H5 119.8
C4 C5 H5 119.8
C5 C6 C7 120.6(2)
C5 C6 H6 119.7
C7 C6 H6 119.7
C8 C7 C6 120.3(3)
C8 C7 H7 119.9
C6 C7 H7 119.9
C7 C8 C9 120.6(3)
C7 C8 H8 119.7
C9 C8 H8 119.7
C8 C9 C4 118.6(2)
C8 C9 C10 122.4(2)
C4 C9 C10 119.0(2)
C1 C10 C9 120.4(2)
C1 C10 C11 117.6(2)
C9 C10 C11 121.9(2)
C10 C11 C12 112.54(19)
C10 C11 P1 101.07(15)
C12 C11 P1 113.32(16)
C10 C11 H11 109.9
C12 C11 H11 109.9
P1 C11 H11 109.9
C11 C12 H12A 109.5
C11 C12 H12B 109.5
H12A C12 H12B 109.5
C11 C12 H12C 109.5
H12A C12 H12C 109.5
H12B C12 H12C 109.5
C14 C13 C18 118.8(2)
C14 C13 P1 122.57(18)
C18 C13 P1 118.67(18)
C15 C14 C13 120.7(2)
C15 C14 H14 119.7
C13 C14 H14 119.7
C14 C15 C16 119.8(2)
C14 C15 H15 120.1
C16 C15 H15 120.1
C17 C16 C15 120.3(2)
C17 C16 H16 119.9
C15 C16 H16 119.9
C16 C17 C18 120.1(2)
C16 C17 H17 119.9
C18 C17 H17 119.9
C17 C18 C13 120.3(2)
C17 C18 H18 119.8
C13 C18 H18 119.8
C24 C19 C20 119.2(2)
C24 C19 P1 118.32(17)
C20 C19 P1 122.34(16)
C21 C20 C19 120.2(2)
C21 C20 H20 119.9
C19 C20 H20 119.9
C20 C21 C22 120.2(2)
C20 C21 H21 119.9
C22 C21 H21 119.9
C23 C22 C21 119.8(2)
C23 C22 H22 120.1
C21 C22 H22 120.1
C22 C23 C24 120.2(2)
C22 C23 H23 119.9
C24 C23 H23 119.9
C19 C24 C23 120.3(2)
C19 C24 H24 119.8
C23 C24 H24 119.8
N1 C25 C26 178.9(3)
C25 C26 H26A 109.5
C25 C26 H26B 109.5
H26A C26 H26B 109.5
C25 C26 H26C 109.5
H26A C26 H26C 109.5
H26B C26 H26C 109.5
N2 C27 C28 178.5(3)
C27 C28 H28A 109.5
C27 C28 H28B 109.5
H28A C28 H28B 109.5
C27 C28 H28C 109.5
H28A C28 H28C 109.5
H28B C28 H28C 109.5
O4 Cl1 O3 111.29(19)
O4 Cl1 O2 108.51(15)
O3 Cl1 O2 109.10(15)
O4 Cl1 O1 109.11(17)
O3 Cl1 O1 109.57(15)
O2 Cl1 O1 109.22(15)
Cl3 C29 Cl4 112.0(5)
Cl3 C29 Cl2 112.6(7)
Cl4 C29 Cl2 106.0(6)
Cl3 C29 H29 108.7
Cl4 C29 H29 108.7
Cl2 C29 H29 108.7
Cl4A C29A Cl3A 108.7(7)
Cl4A C29A Cl2A 114.5(9)
Cl3A C29A Cl2A 108.6(9)
Cl4A C29A H29A 108.3
Cl3A C29A H29A 108.3
Cl2A C29A H29A 108.3
C25 N1 Pd1 175.1(2)
C27 N2 Pd1 177.3(2)
C13 P1 C19 104.77(10)
C13 P1 C11 110.93(11)
C19 P1 C11 107.00(10)
C13 P1 Pd1 116.26(8)
C19 P1 Pd1 115.68(7)
C11 P1 Pd1 101.95(7)

loop_
_geom_bond_atom_site_label_1
_geom_bond_atom_site_label_2
_geom_bond_distance
Pd1 C1 2.009(2)
Pd1 N1 2.107(2)
Pd1 N2 2.125(2)
Pd1 P1 2.2184(6)
C1 C10 1.394(3)
C1 C2 1.426(3)
C2 C3 1.370(3)
C2 H2 0.9500
C3 C4 1.412(4)
C3 H3 0.9500
C4 C9 1.423(4)
C4 C5 1.424(3)
C5 C6 1.361(4)
C5 H5 0.9500
C6 C7 1.416(4)
C6 H6 0.9500
C7 C8 1.373(4)
C7 H7 0.9500
C8 C9 1.423(3)
C8 H8 0.9500
C9 C10 1.433(3)
C10 C11 1.517(3)
C11 C12 1.529(3)
C11 P1 1.838(2)
C11 H11 1.0000
C12 H12A 0.9800
C12 H12B 0.9800
C12 H12C 0.9800
C13 C14 1.399(3)
C13 C18 1.405(3)
C13 P1 1.811(2)
C14 C15 1.387(3)
C14 H14 0.9500
C15 C16 1.393(4)
C15 H15 0.9500
C16 C17 1.383(4)
C16 H16 0.9500
C17 C18 1.388(4)
C17 H17 0.9500
C18 H18 0.9500
C19 C24 1.391(3)
C19 C20 1.405(3)
C19 P1 1.813(2)
C20 C21 1.383(3)
C20 H20 0.9500
C21 C22 1.398(4)
C21 H21 0.9500
C22 C23 1.381(4)
C22 H22 0.9500
C23 C24 1.395(3)
C23 H23 0.9500
C24 H24 0.9500
C25 N1 1.133(3)
C25 C26 1.460(4)
C26 H26A 0.9800
C26 H26B 0.9800
C26 H26C 0.9800
C27 N2 1.132(3)
C27 C28 1.464(4)
C28 H28A 0.9800
C28 H28B 0.9800
C28 H28C 0.9800
Cl1 O4 1.429(2)
Cl1 O3 1.434(2)
Cl1 O2 1.438(2)
Cl1 O1 1.443(2)
C29 Cl3 1.732(9)
C29 Cl4 1.739(8)
C29 Cl2 1.748(8)
C29 H29 1.0000
C29A Cl4A 1.746(12)
C29A Cl3A 1.749(12)
C29A Cl2A 1.757(12)
C29A H29A 1.0000
